data_7013060
loop_
_publ_author_name
'Wu, Chuan-De'
'Lu, Can-Zhong'
'Lu, Shao-Fang'
'Zhuang, Hong-Hui'
'Huang, Jin-Shun'

_publ_section_title
;
 Synthesis, structures and properties of a series of novel left- and
 right-handed metal coordination double helicates with chiral channels
;
_journal_issue 16
_journal_name_full 'Dalton Transactions'
_journal_page_first 3192
_journal_paper_doi 10.1039/b303943a
_journal_year 2003
_chemical_formula_sum 'C8 H28 Mo2 N O26 Yb'
_chemical_formula_weight 919.23
_chemical_name_systematic
;
?
;
_space_group_IT_number 179
_symmetry_cell_setting hexagonal
_symmetry_space_group_name_Hall 'P 65 2 (0 0 1)'
_symmetry_space_group_name_H-M 'P 65 2 2'
_atom_sites_solution_hydrogens geom
_atom_sites_solution_primary direct
_atom_sites_solution_secondary difmap
_audit_creation_method SHELXL-97
_cell_angle_alpha 90.00
_cell_angle_beta 90.00
_cell_angle_gamma 120.00
_cell_formula_units_Z 6
_cell_length_a 15.2645(1)
_cell_length_b 15.2645(1)
_cell_length_c 18.4749(3)
_cell_measurement_reflns_used 6058
_cell_measurement_temperature 293(2)
_cell_measurement_theta_max 25.05
_cell_measurement_theta_min 3.65
_cell_volume 3728.02(7)
_computing_cell_refinement 'Siemens SMART & SAINT'
_computing_data_collection 'Siemens SMART'
_computing_data_reduction 'Siemens XPREP'
_computing_structure_refinement 'Siemens SHELXTL'
_computing_structure_solution 'Siemens SHELXTL'
_diffrn_ambient_temperature 293(2)
_diffrn_measured_fraction_theta_full 0.985
_diffrn_measured_fraction_theta_max 0.985
_diffrn_radiation_monochromator graphite
_diffrn_radiation_source 'fine-focus sealed tube'
_diffrn_radiation_type MoK\a
_diffrn_radiation_wavelength 0.71073
_diffrn_reflns_av_R_equivalents 0.0689
_diffrn_reflns_av_sigmaI/netI 0.0548
_diffrn_reflns_limit_h_max 11
_diffrn_reflns_limit_h_min -18
_diffrn_reflns_limit_k_max 18
_diffrn_reflns_limit_k_min -15
_diffrn_reflns_limit_l_max 22
_diffrn_reflns_limit_l_min -15
_diffrn_reflns_number 12074
_diffrn_reflns_theta_full 25.05
_diffrn_reflns_theta_max 25.05
_diffrn_reflns_theta_min 3.65
_diffrn_standards_decay_% 0
_diffrn_standards_interval_count 0
_diffrn_standards_interval_time .
_diffrn_standards_number 0
_exptl_absorpt_coefficient_mu 4.840
_exptl_absorpt_correction_T_max .9051
_exptl_absorpt_correction_T_min .7653
_exptl_absorpt_correction_type empirical
_exptl_absorpt_process_details 'SADABS (Sheldrick, 1996)'
_exptl_crystal_colour Colorless
_exptl_crystal_density_diffrn 2.457
_exptl_crystal_density_method 'not measured'
_exptl_crystal_description Prism
_exptl_crystal_F_000 2670
_exptl_crystal_size_max 0.14
_exptl_crystal_size_mid 0.06
_exptl_crystal_size_min 0.04
_refine_diff_density_max 0.712
_refine_diff_density_min -0.665
_refine_diff_density_rms 0.128
_refine_ls_abs_structure_details 'Flack H D (1983), Acta Cryst. A39, 876-881'
_refine_ls_abs_structure_Flack 0.011(16)
_refine_ls_extinction_coef 0.00031(12)
_refine_ls_extinction_expression Fc^*^=kFc[1+0.001xFc^2^\l^3^/sin(2\q)]^-1/4^
_refine_ls_extinction_method SHELXL
_refine_ls_goodness_of_fit_ref 1.112
_refine_ls_hydrogen_treatment mixed
_refine_ls_matrix_type full
_refine_ls_number_parameters 176
_refine_ls_number_reflns 2194
_refine_ls_number_restraints 0
_refine_ls_restrained_S_all 1.112
_refine_ls_R_factor_gt 0.0391
_refine_ls_shift/su_max 0.000
_refine_ls_shift/su_mean 0.000
_refine_ls_structure_factor_coef Fsqd
_refine_ls_weighting_details 'calc w=1/[\s^2^(Fo^2^)+(0.0348P)^2^+5.2837P] where P=(Fo^2^+2Fc^2^)/3'
_refine_ls_weighting_scheme calc
_refine_ls_wR_factor_gt 0.0787
_refine_ls_wR_factor_ref 0.0836
_reflns_number_gt 1894
_reflns_number_total 2194
_reflns_threshold_expression >2sigma(I)
_cod_data_source_file b303943a.txt
_cod_data_source_block MoYb
_cod_depositor_comments
;
The following automatic conversions were performed:
'_symmetry_cell_setting' value 'Hexagonal' changed to 'hexagonal'
according to '/home/saulius/struct/CIF-dictionaries/cif_core.dic'
dictionary named 'cif_core.dic' version 2.4.1 from 2010-06-29.

Automatic conversion script
Id: cif_fix_enum 1527 2010-12-29 10:47:43Z saulius 
;
_cod_original_cell_volume 3728.0(1)
_cod_original_sg_symbol_H-M P6(5)22
_cod_database_code 7013060
_refine_ls_r_factor_ref 0.0527

loop_
_symmetry_equiv_pos_as_xyz
'x, y, z'
'-y, x-y, z+2/3'
'-x+y, -x, z+1/3'
'-x, -y, z+1/2'
'y, -x+y, z+1/6'
'x-y, x, z+5/6'
'y, x, -z+2/3'
'x-y, -y, -z'
'-x, -x+y, -z+1/3'
'-y, -x, -z+1/6'
'-x+y, y, -z+1/2'
'x, x-y, -z+5/6'

loop_
_atom_site_label
_atom_site_type_symbol
_atom_site_fract_x
_atom_site_fract_y
_atom_site_fract_z
_atom_site_U_iso_or_equiv
_atom_site_adp_type
_atom_site_occupancy
_atom_site_symmetry_multiplicity
_atom_site_calc_flag
_atom_site_refinement_flags
_atom_site_disorder_assembly
_atom_site_disorder_group
Yb Yb 0.72762(2) 0.27238(2) 0.0833 0.02452(19) Uani 1 2 d S . .
Mo Mo 0.87345(6) 0.15377(6) 0.35485(4) 0.0270(2) Uani 1 1 d . . .
O1 O 0.8306(5) 0.2244(5) 0.2654(3) 0.0320(17) Uani 1 1 d . . .
O2 O 0.7036(5) 0.2015(5) 0.1945(4) 0.0361(17) Uani 1 1 d . . .
O3 O 0.7294(5) 0.0639(4) 0.3406(3) 0.0273(14) Uani 1 1 d . . .
O4 O 0.7014(5) -0.0093(5) 0.1939(3) 0.0328(16) Uani 1 1 d . . .
O5 O 0.4950(5) -0.1235(5) 0.3178(4) 0.0386(18) Uani 1 1 d . . .
O6 O 0.5792(5) -0.1791(5) 0.2504(4) 0.0324(15) Uani 1 1 d . . .
O7 O 0.9301(6) 0.1136(5) 0.2942(4) 0.0399(18) Uani 1 1 d . . .
O8 O 0.8747(6) 0.0959(6) 0.4339(3) 0.0449(19) Uani 1 1 d . . .
O9 O 0.5590(6) 0.1616(7) 0.0577(4) 0.069(3) Uani 1 1 d . . .
O10 O 0.7086(9) 0.1121(7) 0.0654(4) 0.081(3) Uani 1 1 d . . .
O11 O 0.6349(7) 0.3248(6) 0.1590(5) 0.072(3) Uani 1 1 d . . .
O101 O 0.9387(10) 0.4996(12) 0.6015(7) 0.151(6) Uani 1 1 d . . .
O102 O 0.8600(15) 0.1400(15) 0.5833 0.112(11) Uani 0.50 2 d SP . .
O103 O 0.963(2) -0.0184(10) 0.4167 0.082(8) Uiso 0.50 2 d SP . .
O104 O 0.6197(17) -0.0720(18) 0.4612(11) 0.092(7) Uiso 0.50 1 d P . .
N1 N 1.0000 0.2209(9) 0.1667 0.053(4) Uani 1 2 d S . .
C1 C 0.7406(7) 0.1760(7) 0.2459(5) 0.028(2) Uani 1 1 d . . .
C2 C 0.6726(7) 0.0810(7) 0.2878(5) 0.025(2) Uani 1 1 d . . .
H2A H 0.6189 0.0880 0.3115 0.030 Uiso 1 1 calc R . .
C3 C 0.6257(7) -0.0073(7) 0.2344(4) 0.026(2) Uani 1 1 d . . .
H3A H 0.5819 0.0035 0.2013 0.031 Uiso 1 1 calc R . .
C4 C 0.5612(7) -0.1104(7) 0.2720(5) 0.029(2) Uani 1 1 d . . .

loop_
_atom_site_aniso_label
_atom_site_aniso_U_11
_atom_site_aniso_U_22
_atom_site_aniso_U_33
_atom_site_aniso_U_23
_atom_site_aniso_U_13
_atom_site_aniso_U_12
Yb 0.0238(3) 0.0238(3) 0.0278(3) 0.0032(2) 0.0032(2) 0.0133(3)
Mo 0.0264(5) 0.0299(5) 0.0245(4) -0.0026(4) -0.0015(4) 0.0138(4)
O1 0.031(4) 0.030(4) 0.027(4) -0.002(3) -0.006(3) 0.009(3)
O2 0.044(5) 0.038(4) 0.032(4) 0.007(3) -0.001(4) 0.024(4)
O3 0.031(4) 0.024(4) 0.021(3) 0.005(3) 0.000(3) 0.009(3)
O4 0.038(4) 0.031(4) 0.026(3) -0.005(3) 0.007(3) 0.015(3)
O5 0.028(4) 0.034(4) 0.041(4) -0.002(4) 0.009(3) 0.006(3)
O6 0.033(4) 0.025(3) 0.037(4) -0.002(3) 0.009(4) 0.012(3)
O7 0.047(5) 0.037(4) 0.045(4) -0.006(4) 0.002(4) 0.027(4)
O8 0.038(4) 0.063(5) 0.037(4) 0.006(4) -0.003(4) 0.028(4)
O9 0.037(5) 0.079(6) 0.054(5) 0.010(5) 0.005(4) 0.002(5)
O10 0.145(10) 0.048(5) 0.065(6) 0.014(5) 0.053(7) 0.058(6)
O11 0.093(7) 0.060(6) 0.089(6) 0.044(5) 0.060(5) 0.058(6)
O101 0.106(10) 0.163(14) 0.107(9) 0.004(9) 0.019(8) 0.009(10)
O102 0.15(2) 0.15(2) 0.036(13) 0.008(16) 0.008(16) 0.06(3)
N1 0.066(10) 0.050(6) 0.048(8) 0.019(4) 0.039(8) 0.033(5)
C1 0.036(6) 0.025(5) 0.017(4) -0.008(5) -0.001(5) 0.011(5)
C2 0.023(5) 0.024(5) 0.026(5) -0.010(4) -0.003(4) 0.010(4)
C3 0.030(5) 0.024(5) 0.019(5) -0.005(4) -0.005(4) 0.011(4)
C4 0.020(5) 0.017(5) 0.035(6) -0.005(4) -0.010(4) -0.002(4)

loop_
_atom_type_symbol
_atom_type_description
_atom_type_scat_dispersion_real
_atom_type_scat_dispersion_imag
_atom_type_scat_source
C C 0.0033 0.0016 'International Tables Vol C Tables 4.2.6.8 and 6.1.1.4'
H H 0.0000 0.0000 'International Tables Vol C Tables 4.2.6.8 and 6.1.1.4'
N N 0.0061 0.0033 'International Tables Vol C Tables 4.2.6.8 and 6.1.1.4'
O O 0.0106 0.0060 'International Tables Vol C Tables 4.2.6.8 and 6.1.1.4'
Mo Mo -1.6832 0.6857 'International Tables Vol C Tables 4.2.6.8 and 6.1.1.4'
Yb Yb -0.3850 5.5486 'International Tables Vol C Tables 4.2.6.8 and 6.1.1.4'

loop_
_geom_angle_atom_site_label_1
_geom_angle_atom_site_label_2
_geom_angle_atom_site_label_3
_geom_angle
_geom_angle_site_symmetry_1
_geom_angle_site_symmetry_3
_geom_angle_publ_flag
O2 Yb O2 148.2(3) 10_665 . ?
O2 Yb O9 101.5(2) 10_665 . ?
O2 Yb O9 88.9(3) . . ?
O2 Yb O9 88.9(3) 10_665 10_665 ?
O2 Yb O9 101.5(2) . 10_665 ?
O9 Yb O9 141.4(5) . 10_665 ?
O2 Yb O10 80.8(3) 10_665 . ?
O2 Yb O10 73.9(3) . . ?
O9 Yb O10 72.3(4) . . ?
O9 Yb O10 146.3(4) 10_665 . ?
O2 Yb O10 73.9(3) 10_665 10_665 ?
O2 Yb O10 80.8(3) . 10_665 ?
O9 Yb O10 146.3(4) . 10_665 ?
O9 Yb O10 72.3(4) 10_665 10_665 ?
O10 Yb O10 74.0(6) . 10_665 ?
O2 Yb O11 69.4(3) 10_665 10_665 ?
O2 Yb O11 142.2(3) . 10_665 ?
O9 Yb O11 74.6(3) . 10_665 ?
O9 Yb O11 74.7(3) 10_665 10_665 ?
O10 Yb O11 129.2(3) . 10_665 ?
O10 Yb O11 130.4(3) 10_665 10_665 ?
O2 Yb O11 142.2(3) 10_665 . ?
O2 Yb O11 69.4(3) . . ?
O9 Yb O11 74.7(3) . . ?
O9 Yb O11 74.6(3) 10_665 . ?
O10 Yb O11 130.4(3) . . ?
O10 Yb O11 129.2(3) 10_665 . ?
O11 Yb O11 73.5(4) 10_665 . ?
O7 Mo O8 103.7(3) . . ?
O7 Mo O3 104.8(3) . . ?
O8 Mo O3 93.0(3) . . ?
O7 Mo O4 93.2(3) . 5_665 ?
O8 Mo O4 105.1(3) . 5_665 ?
O3 Mo O4 150.8(3) . 5_665 ?
O7 Mo O6 165.3(3) . 5_665 ?
O8 Mo O6 88.3(3) . 5_665 ?
O3 Mo O6 82.7(2) . 5_665 ?
O4 Mo O6 75.3(2) 5_665 5_665 ?
O7 Mo O1 90.6(3) . . ?
O8 Mo O1 163.4(3) . . ?
O3 Mo O1 74.9(2) . . ?
O4 Mo O1 82.1(2) 5_665 . ?
O6 Mo O1 79.0(2) 5_665 . ?
C1 O1 Mo 115.4(6) . . ?
C1 O2 Yb 147.1(6) . . ?
C2 O3 Mo 123.1(5) . . ?
C2 O3 O104 118.0(7) . . ?
Mo O3 O104 116.2(5) . . ?
C3 O4 Mo 123.5(6) . 6_544 ?
C4 O6 Mo 115.8(6) . 6_544 ?
Mo O7 N1 117.5(4) . . ?
Mo O8 O103 111.7(3) . . ?
Mo O8 O102 132.5(8) . . ?
O103 O8 O102 112.7(8) . . ?
Yb O9 O6 115.4(4) . 9_665 ?
Yb O11 O5 129.5(3) . 6_554 ?
O9 O101 O104 63.4(5) 2_655 5_665 ?
O9 O101 O1 100.6(5) 2_655 12 ?
O104 O101 O1 147.5(7) 5_665 12 ?
O8 O103 O7 70.5(3) . 5_665 ?
O3 O104 O9 148.5(9) . 4_655 ?
O10 N1 O7 95.0(3) 5_665 . ?
O1 C1 O2 124.5(9) . . ?
O1 C1 C2 116.6(8) . . ?
O2 C1 C2 118.9(8) . . ?
O3 C2 C1 109.9(7) . . ?
O3 C2 C3 110.0(7) . . ?
C1 C2 C3 108.1(7) . . ?
O4 C3 C2 109.8(8) . . ?
O4 C3 C4 109.5(8) . . ?
C2 C3 C4 112.8(7) . . ?
O5 C4 O6 124.6(9) . . ?
O5 C4 C3 121.3(9) . . ?
O6 C4 C3 114.1(9) . . ?

loop_
_geom_bond_atom_site_label_1
_geom_bond_atom_site_label_2
_geom_bond_distance
_geom_bond_site_symmetry_2
_geom_bond_publ_flag
Yb O2 2.265(6) 10_665 ?
Yb O2 2.265(6) . ?
Yb O9 2.315(8) . ?
Yb O9 2.315(8) 10_665 ?
Yb O10 2.339(8) . ?
Yb O10 2.339(8) 10_665 ?
Yb O11 2.394(7) 10_665 ?
Yb O11 2.394(7) . ?
Mo O7 1.705(6) . ?
Mo O8 1.711(7) . ?
Mo O3 1.941(7) . ?
Mo O4 1.946(7) 5_665 ?
Mo O6 2.201(6) 5_665 ?
Mo O1 2.241(6) . ?
O1 C1 1.244(11) . ?
O2 C1 1.262(11) . ?
O3 C2 1.414(11) . ?
O3 O104 2.93(2) . ?
O4 C3 1.391(10) . ?
O4 Mo 1.946(7) 6_544 ?
O5 C4 1.253(11) . ?
O6 C4 1.274(11) . ?
O6 Mo 2.201(6) 6_544 ?
O7 N1 2.762(9) . ?
O8 O103 2.708(13) . ?
O8 O102 2.877(13) . ?
O9 O6 2.956(12) 9_665 ?
O11 O5 2.736(10) 6_554 ?
O101 O9 2.745(15) 2_655 ?
O101 O104 2.88(3) 5_665 ?
O101 O1 2.906(19) 12 ?
O103 O7 2.891(19) 5_665 ?
O104 O9 2.96(2) 4_655 ?
N1 O10 2.718(12) 5_665 ?
C1 C2 1.508(13) . ?
C2 C3 1.529(12) . ?
C3 C4 1.542(13) . ?
